data_4000574
_journal_name_full 'Chemistry of Materials'
_journal_paper_doi 10.1021/cm047881j
_journal_year 2005
_chemical_formula_moiety 'C12 H18 F10 Li N O8 S2'
_chemical_formula_sum 'C12 H18 F10 Li N O8 S2'
_chemical_formula_weight 565.33
_chemical_name_systematic (G3)1:LiBETI
_space_group_IT_number 2
_symmetry_cell_setting triclinic
_symmetry_space_group_name_Hall '-P 1'
_symmetry_space_group_name_H-M 'P -1'
_cell_angle_alpha 88.389(5)
_cell_angle_beta 88.871(5)
_cell_angle_gamma 74.540(4)
_cell_formula_units_Z 4
_cell_length_a 9.125(3)
_cell_length_b 14.278(4)
_cell_length_c 17.443(5)
_cell_measurement_temperature 173(2)
_cell_volume 2189.5(10)
_exptl_crystal_density_diffrn 1.715
_cod_depositor_comments
;
The following automatic conversions were performed:
'_symmetry_cell_setting' value 'Triclinic' changed to 'triclinic'
according to '/home/saulius/struct/CIF-dictionaries/cif_core.dic'
dictionary named 'cif_core.dic' version 2.4.1 from 2010-06-29.

Automatic conversion script
Id: cif_fix_enum 1527 2010-12-29 10:47:43Z saulius 
;
_cod_database_code 4000574

loop_
_symmetry_equiv_pos_as_xyz
'x, y, z'
'-x, -y, -z'

loop_
_atom_site_label
_atom_site_type_symbol
_atom_site_fract_x
_atom_site_fract_y
_atom_site_fract_z
_atom_site_U_iso_or_equiv
_atom_site_adp_type
_atom_site_occupancy
_atom_site_symmetry_multiplicity
_atom_site_calc_flag
_atom_site_refinement_flags
_atom_site_disorder_assembly
_atom_site_disorder_group
Li1 Li 0.2156(6) 0.9288(4) 0.3125(3) 0.0307(12) Uani 1 1 d . . .
C1 C 0.0872(5) 1.1278(3) 0.2360(3) 0.0581(11) Uani 1 1 d . . .
H1A H -0.0060 1.1782 0.2235 0.087 Uiso 1 1 calc R . .
H1B H 0.1451 1.1068 0.1887 0.087 Uiso 1 1 calc R . .
H1C H 0.1489 1.1540 0.2706 0.087 Uiso 1 1 calc R . .
O1 O 0.0487(3) 1.04712(16) 0.27232(14) 0.0389(6) Uani 1 1 d . . .
C2 C -0.0544(4) 1.0736(3) 0.3353(2) 0.0439(9) Uani 1 1 d . . .
H2A H -0.1100 1.0234 0.3443 0.053 Uiso 1 1 calc R . .
H2B H -0.1296 1.1361 0.3232 0.053 Uiso 1 1 calc R . .
C3 C 0.0290(4) 1.0832(3) 0.4053(2) 0.0425(9) Uani 1 1 d . . .
H3A H 0.0801 1.1360 0.3983 0.051 Uiso 1 1 calc R . .
H3B H -0.0417 1.0981 0.4499 0.051 Uiso 1 1 calc R . .
O2 O 0.1380(3) 0.99223(17) 0.41714(14) 0.0392(6) Uani 1 1 d . . .
C4 C 0.2578(4) 0.9945(3) 0.4671(2) 0.0442(9) Uani 1 1 d . . .
H4A H 0.2202 1.0024 0.5208 0.053 Uiso 1 1 calc R . .
H4B H 0.3017 1.0489 0.4527 0.053 Uiso 1 1 calc R . .
C5 C 0.3739(5) 0.8994(3) 0.4584(2) 0.0491(10) Uani 1 1 d . . .
H5A H 0.4673 0.9005 0.4859 0.059 Uiso 1 1 calc R . .
H5B H 0.3344 0.8467 0.4817 0.059 Uiso 1 1 calc R . .
O3 O 0.4099(3) 0.87995(16) 0.37916(14) 0.0402(6) Uani 1 1 d . . .
C6 C 0.5136(4) 0.9277(3) 0.3454(2) 0.0456(9) Uani 1 1 d . . .
H6A H 0.6148 0.9037 0.3691 0.055 Uiso 1 1 calc R . .
H6B H 0.4771 0.9987 0.3528 0.055 Uiso 1 1 calc R . .
C7 C 0.5228(4) 0.9058(3) 0.2626(2) 0.0444(9) Uani 1 1 d . . .
H7A H 0.5881 0.9415 0.2352 0.053 Uiso 1 1 calc R . .
H7B H 0.5667 0.8353 0.2552 0.053 Uiso 1 1 calc R . .
O4 O 0.3722(3) 0.93568(17) 0.23412(14) 0.0416(6) Uani 1 1 d . . .
C8 C 0.3632(5) 0.9166(3) 0.1550(2) 0.0543(10) Uani 1 1 d . . .
H8A H 0.4193 0.9546 0.1245 0.081 Uiso 1 1 calc R . .
H8B H 0.2565 0.9348 0.1396 0.081 Uiso 1 1 calc R . .
H8C H 0.4077 0.8472 0.1465 0.081 Uiso 1 1 calc R . .
C9 C 0.0250(5) 0.6997(3) 0.4353(2) 0.0484(10) Uani 1 1 d . . .
F1 F -0.0960(3) 0.7696(2) 0.45188(14) 0.0758(8) Uani 1 1 d . . .
F2 F 0.0179(3) 0.6214(2) 0.47670(14) 0.0750(8) Uani 1 1 d . . .
F3 F 0.1458(3) 0.7246(2) 0.45576(15) 0.0837(9) Uani 1 1 d . . .
C10 C 0.0310(4) 0.6763(2) 0.3503(2) 0.0343(7) Uani 1 1 d . . .
F4 F 0.1612(2) 0.60915(14) 0.33720(13) 0.0548(6) Uani 1 1 d . . .
F5 F -0.0836(3) 0.63784(16) 0.33622(13) 0.0531(6) Uani 1 1 d . . .
S1 S 0.01807(9) 0.77991(6) 0.28342(5) 0.02871(18) Uani 1 1 d . . .
O5 O 0.1448(3) 0.81451(16) 0.30431(14) 0.0387(6) Uani 1 1 d . . .
O6 O -0.1297(2) 0.84192(17) 0.29401(14) 0.0404(6) Uani 1 1 d . . .
N1 N 0.0566(3) 0.7283(2) 0.20508(16) 0.0334(6) Uani 1 1 d . . .
S2 S -0.06002(9) 0.71820(6) 0.14325(5) 0.03312(19) Uani 1 1 d . . .
O7 O 0.0103(3) 0.63908(18) 0.09667(15) 0.0483(6) Uani 1 1 d . . .
O8 O -0.2113(3) 0.7291(2) 0.16963(15) 0.0488(7) Uani 1 1 d . . .
C11 C -0.0651(5) 0.8261(3) 0.0824(2) 0.0515(10) Uani 1 1 d . . .
F6 F -0.1002(4) 0.90421(17) 0.12525(14) 0.0809(9) Uani 1 1 d . . .
F7 F 0.0742(3) 0.8161(2) 0.05174(16) 0.0832(9) Uani 1 1 d . . .
C12 C -0.1782(6) 0.8419(4) 0.0168(3) 0.0768(15) Uani 1 1 d . . .
F8 F -0.3146(4) 0.8685(3) 0.04265(19) 0.1258(14) Uani 1 1 d . . .
F9 F -0.1595(5) 0.9148(3) -0.02802(18) 0.1298(15) Uani 1 1 d . . .
F10 F -0.1556(4) 0.7665(3) -0.02458(18) 0.1204(14) Uani 1 1 d . . .
Li2 Li 0.6682(6) 0.4500(4) 0.1978(3) 0.0303(11) Uani 1 1 d . . .
C13 C 0.5622(5) 0.6089(3) 0.3133(2) 0.0478(9) Uani 1 1 d . . .
H13A H 0.4673 0.6480 0.3360 0.072 Uiso 1 1 calc R . .
H13B H 0.6290 0.6507 0.3003 0.072 Uiso 1 1 calc R . .
H13C H 0.6129 0.5581 0.3502 0.072 Uiso 1 1 calc R . .
O9 O 0.5297(2) 0.56550(15) 0.24630(12) 0.0321(5) Uani 1 1 d . . .
C14 C 0.4524(4) 0.6365(2) 0.1915(2) 0.0343(7) Uani 1 1 d . . .
H14A H 0.5188 0.6775 0.1734 0.041 Uiso 1 1 calc R . .
H14B H 0.3592 0.6789 0.2147 0.041 Uiso 1 1 calc R . .
C15 C 0.4125(4) 0.5831(3) 0.1263(2) 0.0384(8) Uani 1 1 d . . .
H15A H 0.3362 0.5489 0.1437 0.046 Uiso 1 1 calc R . .
H15B H 0.3668 0.6300 0.0848 0.046 Uiso 1 1 calc R . .
O10 O 0.5433(2) 0.51464(15) 0.09735(12) 0.0302(5) Uani 1 1 d . . .
C16 C 0.6388(4) 0.5572(2) 0.04912(18) 0.0350(8) Uani 1 1 d . . .
H16A H 0.6416 0.6211 0.0686 0.042 Uiso 1 1 calc R . .
H16B H 0.6002 0.5664 -0.0040 0.042 Uiso 1 1 calc R . .
C17 C 0.7930(4) 0.4883(3) 0.05105(19) 0.0398(8) Uani 1 1 d . . .
H17A H 0.7921 0.4256 0.0285 0.048 Uiso 1 1 calc R . .
H17B H 0.8672 0.5157 0.0222 0.048 Uiso 1 1 calc R . .
O11 O 0.8305(2) 0.47545(16) 0.13012(12) 0.0316(5) Uani 1 1 d . . .
C18 C 0.9762(4) 0.4130(3) 0.1463(2) 0.0390(8) Uani 1 1 d . . .
H18A H 1.0567 0.4387 0.1217 0.047 Uiso 1 1 calc R . .
H18B H 0.9851 0.3472 0.1269 0.047 Uiso 1 1 calc R . .
C19 C 0.9906(3) 0.4097(3) 0.2307(2) 0.0365(8) Uani 1 1 d . . .
H19A H 1.0834 0.3595 0.2465 0.044 Uiso 1 1 calc R . .
H19B H 0.9973 0.4734 0.2492 0.044 Uiso 1 1 calc R . .
O12 O 0.8581(2) 0.38660(16) 0.26205(13) 0.0345(5) Uani 1 1 d . . .
C20 C 0.8643(4) 0.3703(3) 0.3424(2) 0.0438(9) Uani 1 1 d . . .
H20A H 0.9519 0.3157 0.3549 0.066 Uiso 1 1 calc R . .
H20B H 0.7707 0.3552 0.3606 0.066 Uiso 1 1 calc R . .
H20C H 0.8746 0.4288 0.3674 0.066 Uiso 1 1 calc R . .
C21 C 0.6563(5) 0.1849(3) 0.0841(2) 0.0492(10) Uani 1 1 d . . .
F11 F 0.5818(4) 0.2408(2) 0.03059(15) 0.0948(10) Uani 1 1 d . . .
F12 F 0.7103(4) 0.09935(18) 0.05514(16) 0.0854(9) Uani 1 1 d . . .
F13 F 0.7704(3) 0.2178(3) 0.1021(2) 0.1052(12) Uani 1 1 d . . .
C22 C 0.5553(4) 0.1795(2) 0.15397(19) 0.0359(8) Uani 1 1 d . . .
F14 F 0.6418(3) 0.12247(15) 0.20629(13) 0.0588(6) Uani 1 1 d . . .
F15 F 0.4489(3) 0.13739(16) 0.13312(14) 0.0612(6) Uani 1 1 d . . .
S3 S 0.46114(8) 0.29687(5) 0.19645(4) 0.02612(17) Uani 1 1 d . . .
O13 O 0.5831(2) 0.33716(15) 0.21433(13) 0.0320(5) Uani 1 1 d . . .
O14 O 0.3536(2) 0.34605(16) 0.14201(13) 0.0374(5) Uani 1 1 d . . .
N2 N 0.3756(3) 0.26495(19) 0.26692(15) 0.0298(6) Uani 1 1 d . . .
S4 S 0.43508(9) 0.24709(6) 0.35146(4) 0.02808(18) Uani 1 1 d . . .
O15 O 0.5941(2) 0.22681(17) 0.36172(13) 0.0395(6) Uani 1 1 d . . .
O16 O 0.3549(3) 0.18661(17) 0.39002(14) 0.0441(6) Uani 1 1 d . . .
C23 C 0.3565(3) 0.3668(2) 0.39291(19) 0.0316(7) Uani 1 1 d . . .
F16 F 0.2047(2) 0.38924(15) 0.38953(12) 0.0458(5) Uani 1 1 d . . .
F17 F 0.4036(2) 0.43335(13) 0.35074(12) 0.0492(5) Uani 1 1 d . . .
C24 C 0.3981(4) 0.3772(3) 0.4756(2) 0.0409(8) Uani 1 1 d . . .
F18 F 0.3246(3) 0.46318(16) 0.50024(14) 0.0629(6) Uani 1 1 d . . .
F19 F 0.5436(3) 0.3675(2) 0.48267(15) 0.0711(7) Uani 1 1 d . . .
F20 F 0.3619(3) 0.31074(17) 0.52086(12) 0.0622(6) Uani 1 1 d . . .
